data_4310214
loop_
_publ_author_name
'Sarah J. Farley'
'David L. Rochester'
'Amber L. Thompson'
'Judith A. K. Howard'
'J. A. Gareth Williams'

_publ_contact_author 'Amber L. Thompson'
_publ_contact_author_email A.L.Thompson@durham.ac.uk
_publ_section_title
;
Controlling Emission Energy, Self-Quenching, and Excimer Formation in
Highly Luminescent N^C^N-Coordinated Platinum(II) Complexes
;
_journal_name_full 'Inorganic Chemistry'
_journal_page_first 9690
_journal_page_last 9703
_journal_paper_doi 10.1021/ic051049e
_journal_volume 44
_journal_year 2005
_chemical_formula_moiety 'C25 H22 N2'
_chemical_formula_sum 'C25 H22 N2'
_chemical_formula_weight 350.45
_chemical_melting_point ?
_chemical_name_common 'mesityl dipyridylbenzene '
_chemical_name_systematic
; 
 1-mesityl-3,5-di(2-pyridyl)benzene  
;
_space_group_IT_number 14
_symmetry_cell_setting monoclinic
_symmetry_space_group_name_Hall '-P 2yn'
_symmetry_space_group_name_H-M 'P 1 21/n 1'
_atom_sites_solution_hydrogens geom
_atom_sites_solution_primary direct
_atom_sites_solution_secondary difmap
_audit_creation_method SHELXL-97
_cell_angle_alpha 90.00
_cell_angle_beta 96.9700(10)
_cell_angle_gamma 90.00
_cell_formula_units_Z 4
_cell_length_a 9.7958(5)
_cell_length_b 10.4118(6)
_cell_length_c 18.9171(10)
_cell_measurement_reflns_used 7482
_cell_measurement_temperature 120(2)
_cell_measurement_theta_max 28.217
_cell_measurement_theta_min 2.236
_cell_volume 1915.13(18)
_computing_cell_refinement 'SMART-NT V6.1 (Bruker, 2000)'
_computing_data_collection 'SMART-NT V6.1 (Bruker, 2000)'
_computing_data_reduction 'SAINT-NT V6.02 (Bruker, 2000)'
_computing_molecular_graphics 'Bruker SHELXTL'
_computing_publication_material 'Bruker SHELXTL'
_computing_structure_refinement 'SHELXL-97 (Sheldrick, 1997)'
_computing_structure_solution 'SHELXS-97 (Sheldrick, 1997)'
_diffrn_ambient_temperature 120(2)
_diffrn_detector_area_resol_mean 8
_diffrn_measured_fraction_theta_full 0.998
_diffrn_measured_fraction_theta_max 0.998
_diffrn_measurement_device_type 'Bruker SMART CCD 1K area detector'
_diffrn_measurement_method \w-scans
_diffrn_radiation_monochromator graphite
_diffrn_radiation_source 'fine-focus sealed tube'
_diffrn_radiation_type MoK\a
_diffrn_radiation_wavelength 0.71073
_diffrn_reflns_av_R_equivalents 0.0386
_diffrn_reflns_av_sigmaI/netI 0.0309
_diffrn_reflns_limit_h_max 12
_diffrn_reflns_limit_h_min -12
_diffrn_reflns_limit_k_max 13
_diffrn_reflns_limit_k_min -13
_diffrn_reflns_limit_l_max 24
_diffrn_reflns_limit_l_min -24
_diffrn_reflns_number 18553
_diffrn_reflns_theta_full 27.00
_diffrn_reflns_theta_max 27.00
_diffrn_reflns_theta_min 2.17
_exptl_absorpt_coefficient_mu 0.071
_exptl_absorpt_correction_T_max 0.9926
_exptl_absorpt_correction_T_min 0.9689
_exptl_absorpt_correction_type integration
_exptl_absorpt_process_details 'XPREP (SHELXTL,1997)'
_exptl_crystal_colour colourless
_exptl_crystal_density_diffrn 1.215
_exptl_crystal_density_meas ?
_exptl_crystal_density_method .
_exptl_crystal_description needle
_exptl_crystal_F_000 744
_exptl_crystal_size_max 0.65
_exptl_crystal_size_mid 0.12
_exptl_crystal_size_min 0.12
_refine_diff_density_max 0.249
_refine_diff_density_min -0.210
_refine_diff_density_rms 0.043
_refine_ls_extinction_method none
_refine_ls_goodness_of_fit_ref 1.061
_refine_ls_hydrogen_treatment constr
_refine_ls_matrix_type full
_refine_ls_number_parameters 247
_refine_ls_number_reflns 4170
_refine_ls_number_restraints 0
_refine_ls_restrained_S_all 1.061
_refine_ls_R_factor_all 0.0623
_refine_ls_R_factor_gt 0.0471
_refine_ls_shift/su_max 0.000
_refine_ls_shift/su_mean 0.000
_refine_ls_structure_factor_coef Fsqd
_refine_ls_weighting_details 'calc w=1/[\s^2^(Fo^2^)+(0.0390P)^2^+0.9442P] where P=(Fo^2^+2Fc^2^)/3'
_refine_ls_weighting_scheme calc
_refine_ls_wR_factor_gt 0.1018
_refine_ls_wR_factor_ref 0.1080
_reflns_number_gt 3373
_reflns_number_total 4170
_reflns_threshold_expression >2sigma(I)
_cod_data_source_file ic051049esi20050625_074500_4.cif
_cod_data_source_block HL^5^
_cod_depositor_comments
;
The following automatic conversions were performed:
_chemical_melting_point value 'not measured' changed to '?' - value
is undefined or not given.
Automatic conversion script
Id: cif_fix_values 1391 2010-09-07 12:51:13Z saulius 

The following automatic conversions were performed:
'_symmetry_cell_setting' value 'Monoclinic' changed to 'monoclinic'
according to '/home/saulius/struct/CIF-dictionaries/cif_core.dic'
dictionary named 'cif_core.dic' version 2.4.1 from
2010-06-29.

'_exptl_absorpt_correction_type' value 'Integration' changed
to 'integration' according to
'/home/saulius/struct/CIF-dictionaries/cif_core.dic' dictionary named
'cif_core.dic' version 2.4.1 from 2010-06-29.

Automatic conversion script
Id: cif_fix_enum 1527 2010-12-29 10:47:43Z saulius 
;
_cod_database_code 4310214

loop_
_symmetry_equiv_pos_as_xyz
'x, y, z'
'-x+1/2, y+1/2, -z+1/2'
'-x, -y, -z'
'x-1/2, -y-1/2, z-1/2'

loop_
_atom_site_label
_atom_site_type_symbol
_atom_site_fract_x
_atom_site_fract_y
_atom_site_fract_z
_atom_site_U_iso_or_equiv
_atom_site_adp_type
_atom_site_occupancy
_atom_site_symmetry_multiplicity
_atom_site_calc_flag
_atom_site_refinement_flags
_atom_site_disorder_assembly
_atom_site_disorder_group
N1 N 0.83182(13) 0.23261(13) 0.05913(6) 0.0223(3) Uani 1 1 d . . .
C11 C 0.78509(17) 0.28050(17) -0.00494(8) 0.0279(4) Uani 1 1 d . . .
H11 H 0.8461 0.2815 -0.0404 0.033 Uiso 1 1 calc R . .
C12 C 0.65395(17) 0.32854(17) -0.02292(8) 0.0318(4) Uani 1 1 d . . .
H12 H 0.6264 0.3627 -0.0690 0.038 Uiso 1 1 calc R . .
C13 C 0.56381(16) 0.32554(16) 0.02801(8) 0.0289(4) Uani 1 1 d . . .
H13 H 0.4722 0.3560 0.0173 0.035 Uiso 1 1 calc R . .
C14 C 0.60962(15) 0.27729(15) 0.09484(8) 0.0228(3) Uani 1 1 d . . .
H14 H 0.5501 0.2749 0.1309 0.027 Uiso 1 1 calc R . .
C15 C 0.74450(14) 0.23218(14) 0.10866(7) 0.0188(3) Uani 1 1 d . . .
N2 N 1.16014(13) -0.04744(13) 0.31677(7) 0.0235(3) Uani 1 1 d . . .
C21 C 1.26746(16) -0.12762(17) 0.32338(9) 0.0311(4) Uani 1 1 d . . .
H21 H 1.3324 -0.1204 0.3648 0.037 Uiso 1 1 calc R . .
C22 C 1.28980(18) -0.22008(18) 0.27398(9) 0.0336(4) Uani 1 1 d . . .
H22 H 1.3687 -0.2738 0.2809 0.040 Uiso 1 1 calc R . .
C23 C 1.19488(17) -0.23306(16) 0.21410(9) 0.0294(4) Uani 1 1 d . . .
H23 H 1.2062 -0.2970 0.1794 0.035 Uiso 1 1 calc R . .
C24 C 1.08262(15) -0.15067(15) 0.20568(8) 0.0215(3) Uani 1 1 d . . .
H24 H 1.0158 -0.1572 0.1650 0.026 Uiso 1 1 calc R . .
C25 C 1.06945(14) -0.05850(13) 0.25753(7) 0.0171(3) Uani 1 1 d . . .
C31 C 0.89651(13) 0.08153(13) 0.18467(7) 0.0161(3) Uani 1 1 d . . .
H31 H 0.9226 0.0441 0.1425 0.019 Uiso 1 1 calc R . .
C32 C 0.80003(14) 0.18051(14) 0.17968(7) 0.0181(3) Uani 1 1 d . . .
C33 C 0.76150(14) 0.23414(14) 0.24194(8) 0.0192(3) Uani 1 1 d . . .
H33 H 0.6964 0.3022 0.2387 0.023 Uiso 1 1 calc R . .
C34 C 0.81716(14) 0.18923(14) 0.30883(7) 0.0182(3) Uani 1 1 d . . .
C35 C 0.91249(14) 0.08989(13) 0.31244(7) 0.0170(3) Uani 1 1 d . . .
H35 H 0.9494 0.0574 0.3577 0.020 Uiso 1 1 calc R . .
C36 C 0.95506(13) 0.03686(13) 0.25104(7) 0.0158(3) Uani 1 1 d . . .
C41 C 0.78238(14) 0.25188(14) 0.37553(7) 0.0184(3) Uani 1 1 d . . .
C42 C 0.84777(14) 0.36740(14) 0.39796(7) 0.0190(3) Uani 1 1 d . . .
C43 C 0.81476(15) 0.42562(15) 0.46009(8) 0.0218(3) Uani 1 1 d . . .
H43 H 0.8593 0.5035 0.4756 0.026 Uiso 1 1 calc R . .
C44 C 0.71858(15) 0.37295(16) 0.49987(8) 0.0233(3) Uani 1 1 d . . .
C45 C 0.65719(15) 0.25741(15) 0.47726(8) 0.0235(3) Uani 1 1 d . . .
H45 H 0.5926 0.2195 0.5046 0.028 Uiso 1 1 calc R . .
C46 C 0.68734(15) 0.19540(15) 0.41582(8) 0.0211(3) Uani 1 1 d . . .
C47 C 0.95241(16) 0.42871(16) 0.35623(8) 0.0260(3) Uani 1 1 d . . .
H47A H 0.9929 0.5036 0.3822 0.039 Uiso 1 1 calc R . .
H47B H 0.9074 0.4559 0.3095 0.039 Uiso 1 1 calc R . .
H47C H 1.0249 0.3664 0.3498 0.039 Uiso 1 1 calc R . .
C48 C 0.67941(18) 0.44088(19) 0.56493(9) 0.0343(4) Uani 1 1 d . . .
H48A H 0.6205 0.3847 0.5897 0.052 Uiso 0.60 1 calc PR . .
H48B H 0.6296 0.5201 0.5504 0.052 Uiso 0.60 1 calc PR . .
H48C H 0.7627 0.4620 0.5969 0.052 Uiso 0.60 1 calc PR . .
H48D H 0.7214 0.5264 0.5683 0.052 Uiso 0.40 1 calc PR . .
H48E H 0.7123 0.3911 0.6076 0.052 Uiso 0.40 1 calc PR . .
H48F H 0.5791 0.4492 0.5611 0.052 Uiso 0.40 1 calc PR . .
C49 C 0.61671(17) 0.07119(16) 0.39253(9) 0.0292(4) Uani 1 1 d . . .
H49A H 0.5514 0.0483 0.4258 0.044 Uiso 1 1 calc R . .
H49B H 0.6855 0.0029 0.3920 0.044 Uiso 1 1 calc R . .
H49C H 0.5673 0.0815 0.3446 0.044 Uiso 1 1 calc R . .

loop_
_atom_site_aniso_label
_atom_site_aniso_U_11
_atom_site_aniso_U_22
_atom_site_aniso_U_33
_atom_site_aniso_U_23
_atom_site_aniso_U_13
_atom_site_aniso_U_12
N1 0.0246(6) 0.0240(7) 0.0180(6) 0.0009(5) 0.0017(5) 0.0024(5)
C11 0.0312(8) 0.0340(9) 0.0180(7) 0.0029(7) 0.0011(6) 0.0029(7)
C12 0.0365(9) 0.0354(10) 0.0210(8) 0.0034(7) -0.0068(7) 0.0046(8)
C13 0.0254(8) 0.0300(9) 0.0292(8) -0.0007(7) -0.0058(6) 0.0078(7)
C14 0.0222(7) 0.0222(8) 0.0234(8) -0.0017(6) 0.0010(6) 0.0021(6)
C15 0.0225(7) 0.0154(7) 0.0178(7) -0.0019(6) -0.0004(5) 0.0003(6)
N2 0.0222(6) 0.0231(7) 0.0242(6) 0.0001(5) -0.0012(5) 0.0039(5)
C21 0.0267(8) 0.0352(10) 0.0295(9) 0.0035(7) -0.0041(7) 0.0108(7)
C22 0.0320(9) 0.0340(10) 0.0356(9) 0.0063(8) 0.0074(7) 0.0187(8)
C23 0.0386(9) 0.0249(9) 0.0263(8) 0.0000(7) 0.0103(7) 0.0113(7)
C24 0.0244(7) 0.0205(8) 0.0200(7) 0.0006(6) 0.0040(6) 0.0012(6)
C25 0.0166(6) 0.0162(7) 0.0188(7) 0.0026(6) 0.0037(5) -0.0008(5)
C31 0.0156(6) 0.0166(7) 0.0166(7) -0.0018(6) 0.0035(5) -0.0023(5)
C32 0.0164(7) 0.0178(7) 0.0198(7) 0.0009(6) 0.0007(5) -0.0012(5)
C33 0.0178(7) 0.0184(7) 0.0214(7) 0.0002(6) 0.0020(5) 0.0033(6)
C34 0.0183(7) 0.0176(7) 0.0189(7) -0.0013(6) 0.0026(5) -0.0010(6)
C35 0.0171(6) 0.0163(7) 0.0170(7) 0.0013(6) 0.0001(5) -0.0017(5)
C36 0.0144(6) 0.0128(7) 0.0202(7) -0.0001(5) 0.0024(5) -0.0027(5)
C41 0.0193(7) 0.0180(7) 0.0177(7) 0.0021(6) 0.0016(5) 0.0056(6)
C42 0.0187(7) 0.0196(7) 0.0188(7) 0.0018(6) 0.0024(5) 0.0061(6)
C43 0.0237(7) 0.0198(8) 0.0215(7) -0.0013(6) 0.0010(6) 0.0028(6)
C44 0.0244(7) 0.0271(8) 0.0187(7) -0.0003(6) 0.0038(6) 0.0074(6)
C45 0.0223(7) 0.0275(8) 0.0215(7) 0.0048(6) 0.0058(6) 0.0018(6)
C46 0.0219(7) 0.0199(8) 0.0210(7) 0.0029(6) 0.0015(6) 0.0033(6)
C47 0.0274(8) 0.0240(8) 0.0281(8) -0.0035(7) 0.0089(6) -0.0015(7)
C48 0.0397(10) 0.0408(10) 0.0248(8) -0.0073(7) 0.0132(7) 0.0003(8)
C49 0.0309(8) 0.0260(9) 0.0319(9) 0.0000(7) 0.0082(7) -0.0038(7)

loop_
_atom_type_symbol
_atom_type_description
_atom_type_scat_dispersion_real
_atom_type_scat_dispersion_imag
_atom_type_scat_source
C C 0.0033 0.0016 'International Tables Vol C Tables 4.2.6.8 and 6.1.1.4'
H H 0.0000 0.0000 'International Tables Vol C Tables 4.2.6.8 and 6.1.1.4'
N N 0.0061 0.0033 'International Tables Vol C Tables 4.2.6.8 and 6.1.1.4'

loop_
_exptl_crystal_face_index_h
_exptl_crystal_face_index_k
_exptl_crystal_face_index_l
_exptl_crystal_face_perp_dist
1.00 0.00 0.00 0.0600
-1.00 0.00 0.00 0.0600
0.00 -1.00 0.00 0.3500
0.00 0.00 1.00 0.0600
0.00 0.00 -1.00 0.0600
-1.00 1.00 0.00 0.2400
1.00 1.00 0.00 0.2400
0.00 1.00 1.00 0.3000
0.00 1.00 -1.00 0.3000

loop_
_geom_angle_atom_site_label_1
_geom_angle_atom_site_label_2
_geom_angle_atom_site_label_3
_geom_angle
_geom_angle_site_symmetry_1
_geom_angle_site_symmetry_3
_geom_angle_publ_flag
C11 N1 C15 117.13(13) . . ?
N1 C11 C12 124.27(15) . . ?
N1 C11 H11 117.9 . . ?
C12 C11 H11 117.9 . . ?
C11 C12 C13 118.23(14) . . ?
C11 C12 H12 120.9 . . ?
C13 C12 H12 120.9 . . ?
C14 C13 C12 118.73(14) . . ?
C14 C13 H13 120.6 . . ?
C12 C13 H13 120.6 . . ?
C13 C14 C15 119.19(14) . . ?
C13 C14 H14 120.4 . . ?
C15 C14 H14 120.4 . . ?
N1 C15 C14 122.44(13) . . ?
N1 C15 C32 115.93(12) . . ?
C14 C15 C32 121.64(13) . . ?
C21 N2 C25 117.13(13) . . ?
N2 C21 C22 124.13(15) . . ?
N2 C21 H21 117.9 . . ?
C22 C21 H21 117.9 . . ?
C21 C22 C23 118.55(15) . . ?
C21 C22 H22 120.7 . . ?
C23 C22 H22 120.7 . . ?
C22 C23 C24 118.57(15) . . ?
C22 C23 H23 120.7 . . ?
C24 C23 H23 120.7 . . ?
C23 C24 C25 119.06(14) . . ?
C23 C24 H24 120.5 . . ?
C25 C24 H24 120.5 . . ?
N2 C25 C24 122.53(13) . . ?
N2 C25 C36 115.12(12) . . ?
C24 C25 C36 122.35(13) . . ?
C32 C31 C36 120.57(13) . . ?
C32 C31 H31 119.7 . . ?
C36 C31 H31 119.7 . . ?
C31 C32 C33 119.29(13) . . ?
C31 C32 C15 119.94(12) . . ?
C33 C32 C15 120.70(13) . . ?
C32 C33 C34 120.98(13) . . ?
C32 C33 H33 119.5 . . ?
C34 C33 H33 119.5 . . ?
C35 C34 C33 118.68(13) . . ?
C35 C34 C41 120.24(12) . . ?
C33 C34 C41 120.96(13) . . ?
C34 C35 C36 121.39(13) . . ?
C34 C35 H35 119.3 . . ?
C36 C35 H35 119.3 . . ?
C35 C36 C31 119.05(13) . . ?
C35 C36 C25 119.52(12) . . ?
C31 C36 C25 121.25(12) . . ?
C46 C41 C42 120.25(13) . . ?
C46 C41 C34 120.65(13) . . ?
C42 C41 C34 119.09(12) . . ?
C43 C42 C41 118.89(13) . . ?
C43 C42 C47 119.90(14) . . ?
C41 C42 C47 121.22(13) . . ?
C44 C43 C42 121.81(14) . . ?
C44 C43 H43 119.1 . . ?
C42 C43 H43 119.1 . . ?
C43 C44 C45 118.18(13) . . ?
C43 C44 C48 120.90(15) . . ?
C45 C44 C48 120.91(14) . . ?
C44 C45 C46 122.07(14) . . ?
C44 C45 H45 119.0 . . ?
C46 C45 H45 119.0 . . ?
C45 C46 C41 118.78(14) . . ?
C45 C46 C49 120.37(13) . . ?
C41 C46 C49 120.84(13) . . ?
C42 C47 H47A 109.5 . . ?
C42 C47 H47B 109.5 . . ?
H47A C47 H47B 109.5 . . ?
C42 C47 H47C 109.5 . . ?
H47A C47 H47C 109.5 . . ?
H47B C47 H47C 109.5 . . ?
C44 C48 H48A 109.5 . . ?
C44 C48 H48B 109.5 . . ?
H48A C48 H48B 109.5 . . ?
C44 C48 H48C 109.5 . . ?
H48A C48 H48C 109.5 . . ?
H48B C48 H48C 109.5 . . ?
C44 C48 H48D 109.5 . . ?
H48A C48 H48D 141.1 . . ?
H48B C48 H48D 56.3 . . ?
H48C C48 H48D 56.3 . . ?
C44 C48 H48E 109.5 . . ?
H48A C48 H48E 56.3 . . ?
H48B C48 H48E 141.1 . . ?
H48C C48 H48E 56.3 . . ?
H48D C48 H48E 109.5 . . ?
C44 C48 H48F 109.5 . . ?
H48A C48 H48F 56.3 . . ?
H48B C48 H48F 56.3 . . ?
H48C C48 H48F 141.1 . . ?
H48D C48 H48F 109.5 . . ?
H48E C48 H48F 109.5 . . ?
C46 C49 H49A 109.5 . . ?
C46 C49 H49B 109.5 . . ?
H49A C49 H49B 109.5 . . ?
C46 C49 H49C 109.5 . . ?
H49A C49 H49C 109.5 . . ?
H49B C49 H49C 109.5 . . ?

loop_
_geom_bond_atom_site_label_1
_geom_bond_atom_site_label_2
_geom_bond_distance
_geom_bond_site_symmetry_2
_geom_bond_publ_flag
N1 C11 1.3388(19) . ?
N1 C15 1.3431(18) . ?
C11 C12 1.382(2) . ?
C11 H11 0.9500 . ?
C12 C13 1.384(2) . ?
C12 H12 0.9500 . ?
C13 C14 1.384(2) . ?
C13 H13 0.9500 . ?
C14 C15 1.397(2) . ?
C14 H14 0.9500 . ?
C15 C32 1.4877(19) . ?
N2 C21 1.336(2) . ?
N2 C25 1.3479(18) . ?
C21 C22 1.378(2) . ?
C21 H21 0.9500 . ?
C22 C23 1.382(2) . ?
C22 H22 0.9500 . ?
C23 C24 1.389(2) . ?
C23 H23 0.9500 . ?
C24 C25 1.389(2) . ?
C24 H24 0.9500 . ?
C25 C36 1.4910(19) . ?
C31 C32 1.3938(19) . ?
C31 C36 1.3954(19) . ?
C31 H31 0.9500 . ?
C32 C33 1.396(2) . ?
C33 C34 1.396(2) . ?
C33 H33 0.9500 . ?
C34 C35 1.3896(19) . ?
C34 C41 1.4958(19) . ?
C35 C36 1.3948(19) . ?
C35 H35 0.9500 . ?
C41 C46 1.402(2) . ?
C41 C42 1.404(2) . ?
C42 C43 1.395(2) . ?
C42 C47 1.509(2) . ?
C43 C44 1.388(2) . ?
C43 H43 0.9500 . ?
C44 C45 1.389(2) . ?
C44 C48 1.509(2) . ?
C45 C46 1.392(2) . ?
C45 H45 0.9500 . ?
C46 C49 1.507(2) . ?
C47 H47A 0.9800 . ?
C47 H47B 0.9800 . ?
C47 H47C 0.9800 . ?
C48 H48A 0.9800 . ?
C48 H48B 0.9800 . ?
C48 H48C 0.9800 . ?
C48 H48D 0.9800 . ?
C48 H48E 0.9800 . ?
C48 H48F 0.9800 . ?
C49 H49A 0.9800 . ?
C49 H49B 0.9800 . ?
C49 H49C 0.9800 . ?

loop_
_geom_torsion_atom_site_label_1
_geom_torsion_atom_site_label_2
_geom_torsion_atom_site_label_3
_geom_torsion_atom_site_label_4
_geom_torsion
_geom_torsion_site_symmetry_1
_geom_torsion_site_symmetry_2
_geom_torsion_site_symmetry_3
_geom_torsion_site_symmetry_4
_geom_torsion_publ_flag
C15 N1 C11 C12 -0.2(2) . . . . ?
N1 C11 C12 C13 -1.0(3) . . . . ?
C11 C12 C13 C14 1.3(3) . . . . ?
C12 C13 C14 C15 -0.6(2) . . . . ?
C11 N1 C15 C14 1.0(2) . . . . ?
C11 N1 C15 C32 -178.98(14) . . . . ?
C13 C14 C15 N1 -0.7(2) . . . . ?
C13 C14 C15 C32 179.34(14) . . . . ?
C25 N2 C21 C22 -0.4(2) . . . . ?
N2 C21 C22 C23 -1.1(3) . . . . ?
C21 C22 C23 C24 1.3(3) . . . . ?
C22 C23 C24 C25 -0.1(2) . . . . ?
C21 N2 C25 C24 1.7(2) . . . . ?
C21 N2 C25 C36 -177.35(13) . . . . ?
C23 C24 C25 N2 -1.5(2) . . . . ?
C23 C24 C25 C36 177.50(13) . . . . ?
C36 C31 C32 C33 -0.5(2) . . . . ?
C36 C31 C32 C15 176.49(13) . . . . ?
N1 C15 C32 C31 -33.14(19) . . . . ?
C14 C15 C32 C31 146.86(14) . . . . ?
N1 C15 C32 C33 143.82(14) . . . . ?
C14 C15 C32 C33 -36.2(2) . . . . ?
C31 C32 C33 C34 -0.6(2) . . . . ?
C15 C32 C33 C34 -177.59(13) . . . . ?
C32 C33 C34 C35 0.2(2) . . . . ?
C32 C33 C34 C41 176.27(13) . . . . ?
C33 C34 C35 C36 1.4(2) . . . . ?
C41 C34 C35 C36 -174.74(13) . . . . ?
C34 C35 C36 C31 -2.5(2) . . . . ?
C34 C35 C36 C25 172.75(12) . . . . ?
C32 C31 C36 C35 2.0(2) . . . . ?
C32 C31 C36 C25 -173.12(12) . . . . ?
N2 C25 C36 C35 -27.03(18) . . . . ?
C24 C25 C36 C35 153.95(14) . . . . ?
N2 C25 C36 C31 148.07(13) . . . . ?
C24 C25 C36 C31 -31.0(2) . . . . ?
C35 C34 C41 C46 -81.56(18) . . . . ?
C33 C34 C41 C46 102.43(17) . . . . ?
C35 C34 C41 C42 97.51(16) . . . . ?
C33 C34 C41 C42 -78.49(18) . . . . ?
C46 C41 C42 C43 -1.1(2) . . . . ?
C34 C41 C42 C43 179.85(13) . . . . ?
C46 C41 C42 C47 178.83(13) . . . . ?
C34 C41 C42 C47 -0.2(2) . . . . ?
C41 C42 C43 C44 -0.5(2) . . . . ?
C47 C42 C43 C44 179.63(14) . . . . ?
C42 C43 C44 C45 1.6(2) . . . . ?
C42 C43 C44 C48 -177.00(14) . . . . ?
C43 C44 C45 C46 -1.3(2) . . . . ?
C48 C44 C45 C46 177.34(15) . . . . ?
C44 C45 C46 C41 -0.2(2) . . . . ?
C44 C45 C46 C49 -179.03(14) . . . . ?
C42 C41 C46 C45 1.4(2) . . . . ?
C34 C41 C46 C45 -179.54(13) . . . . ?
C42 C41 C46 C49 -179.79(13) . . . . ?
C34 C41 C46 C49 -0.7(2) . . . . ?
